data_2244172
loop_
_publ_author_name
'Archana, Sreeramapura D.'
'Kiran Kumar, Haruvegowda'
'Yathirajan, Hemmige S.'
'Foro, Sabine'
'Butcher, Ray J.'

_publ_section_title
;
 The structures of eleven (4-phenyl)piperazinium salts containing organic
 anions
;
_journal_issue 10
_journal_name_full 'Acta Crystallographica Section E'
_journal_page_first 1016
_journal_page_last 1027
_journal_paper_doi 10.1107/S2056989022009057
_journal_volume 78
_journal_year 2022
_chemical_absolute_configuration unk
_chemical_formula_iupac 'C10 H15 N2 +, C4 H5 O6 -, H2 O'
_chemical_formula_moiety 'C10 H15 N2 +, C4 H5 O6 -, H2 O'
_chemical_formula_sum 'C14 H22 N2 O7'
_chemical_formula_weight 330.33
_chemical_name_common
;
4-Phenylpiperazin-1-ium tartarate monohydrate
;
_chemical_name_systematic
;
4-Phenylpiperazin-1-ium 4-carboxy-2,3-dihydroxybutanoate monohydrate
;
_space_group_crystal_system orthorhombic
_space_group_IT_number 19
_space_group_name_Hall 'P 2ac 2ab'
_space_group_name_H-M_alt 'P 21 21 21'
_atom_sites_solution_hydrogens mixed
_atom_sites_solution_primary dual
_atom_sites_solution_secondary difmap
_audit_creation_method SHELXL-2018/3
_cell_angle_alpha 90
_cell_angle_beta 90
_cell_angle_gamma 90
_cell_formula_units_Z 4
_cell_length_a 7.1185(7)
_cell_length_b 7.5255(8)
_cell_length_c 29.955(3)
_cell_measurement_reflns_used 3790
_cell_measurement_temperature 293(2)
_cell_measurement_theta_max 27.79
_cell_measurement_theta_min 2.94
_cell_volume 1604.7(3)
_computing_cell_refinement
;
CrysAlis RED (Oxford Diffraction, 2007)
;
_computing_data_collection
;
CrysAlis CCD (Oxford Diffraction, 2007)
;
_computing_data_reduction
;
CrysAlis RED (Oxford Diffraction, 2007)
;
_computing_molecular_graphics
;
SHELXTL (Sheldrick, 2008)
;
_computing_publication_material
;
SHELXTL (Sheldrick, 2008)
;
_computing_structure_refinement
;
<i>SHELXL2014/6</i> (Sheldrick, 2015b)
;
_computing_structure_solution
;
SHELXT (Sheldrick, 2015a)
;
_diffrn_ambient_temperature 293(2)
_diffrn_measured_fraction_theta_full 0.993
_diffrn_measured_fraction_theta_max 0.925
_diffrn_measurement_device_type
;
Oxford Diffraction Xcalibur with Sapphire CCD
;
_diffrn_measurement_method
;
Rotation method data acquisition using omega scans.
;
_diffrn_radiation_type MoK\a
_diffrn_radiation_wavelength 0.71073
_diffrn_reflns_av_R_equivalents 0.0186
_diffrn_reflns_av_unetI/netI 0.0302
_diffrn_reflns_limit_h_max 9
_diffrn_reflns_limit_h_min -9
_diffrn_reflns_limit_k_max 9
_diffrn_reflns_limit_k_min -6
_diffrn_reflns_limit_l_max 38
_diffrn_reflns_limit_l_min -36
_diffrn_reflns_number 6773
_diffrn_reflns_theta_full 25.242
_diffrn_reflns_theta_max 27.839
_diffrn_reflns_theta_min 2.941
_diffrn_source 'Enhance (Mo) X-ray Source'
_exptl_absorpt_coefficient_mu 0.110
_exptl_absorpt_correction_T_max 1.00000
_exptl_absorpt_correction_T_min 0.88326
_exptl_absorpt_correction_type multi-scan
_exptl_absorpt_process_details
;
(CrysalisRED; Oxford Diffraction, 2007)
;
_exptl_crystal_colour colourless
_exptl_crystal_density_diffrn 1.367
_exptl_crystal_description prism
_exptl_crystal_F_000 704
_exptl_crystal_size_max 0.420
_exptl_crystal_size_mid 0.320
_exptl_crystal_size_min 0.240
_refine_diff_density_max 0.198
_refine_diff_density_min -0.156
_refine_ls_abs_structure_details
;
Flack <i>x</i> determined using 912 quotients
[(<i>I</i>^+^)-(<i>I</i>^-^)]/[(<i>I</i>^+^)+(<i>I</i>^-^)]
(Parsons <i>et al.</i>,  2013)
;
_refine_ls_abs_structure_Flack -0.2(5)
_refine_ls_extinction_method none
_refine_ls_goodness_of_fit_ref 1.087
_refine_ls_hydrogen_treatment mixed
_refine_ls_matrix_type full
_refine_ls_number_parameters 260
_refine_ls_number_reflns 3354
_refine_ls_number_restraints 211
_refine_ls_restrained_S_all 1.073
_refine_ls_R_factor_all 0.0592
_refine_ls_R_factor_gt 0.0445
_refine_ls_shift/su_max 0.000
_refine_ls_shift/su_mean 0.000
_refine_ls_structure_factor_coef Fsqd
_refine_ls_weighting_details 'w=1/[\s^2^(Fo^2^)+(0.0359P)^2^+0.5036P] where P=(Fo^2^+2Fc^2^)/3'
_refine_ls_weighting_scheme calc
_refine_ls_wR_factor_gt 0.0934
_refine_ls_wR_factor_ref 0.1003
_reflns_number_gt 2808
_reflns_number_total 3354
_reflns_threshold_expression 'I > 2\s(I)'
_cod_data_source_file hb8034sup1.cif
_cod_data_source_block 11
_cod_depositor_comments 'Adding full bibliography for 2244163--2244173.cif.'
_cod_database_code 2244172
_cod_database_fobs_code 2244172
_shelx_space_group_comment
;
The symmetry employed for this shelxl refinement is uniquely defined
by the following loop, which should always be used as a source of
symmetry information in preference to the above space-group names.
They are only intended as comments.
;
_shelx_estimated_absorpt_t_min 0.955
_shelx_estimated_absorpt_t_max 0.974

loop_
_space_group_symop_operation_xyz
'x, y, z'
'-x+1/2, -y, z+1/2'
'x+1/2, -y+1/2, -z'
'-x, y+1/2, -z+1/2'

loop_
_atom_site_type_symbol
_atom_site_label
_atom_site_fract_x
_atom_site_fract_y
_atom_site_fract_z
_atom_site_U_iso_or_equiv
_atom_site_adp_type
_atom_site_calc_flag
_atom_site_occupancy
_atom_site_disorder_assembly
_atom_site_disorder_group
N N1 0.2138(4) 0.3376(4) 0.69293(7) 0.0428(6) Uani d 1 . .
N N2 0.0481(4) 0.3028(5) 0.60649(9) 0.0515(8) Uani d 1 . .
H H21 0.057(6) 0.189(3) 0.6004(13) 0.062 Uiso d 1 . .
H H22 -0.007(5) 0.338(5) 0.5825(9) 0.062 Uiso d 1 . .
C C1 0.3025(8) 0.3071(7) 0.7352(2) 0.0393(16) Uani d 0.611(13) A 1
C C2 0.4926(8) 0.2687(11) 0.73967(16) 0.0489(16) Uani d 0.611(13) A 1
H H2 0.566167 0.250879 0.714417 0.059 Uiso calc 0.611(13) A 1
C C3 0.5726(8) 0.2568(12) 0.78189(19) 0.0596(18) Uani d 0.611(13) A 1
H H3 0.699769 0.231094 0.784885 0.071 Uiso calc 0.611(13) A 1
C C4 0.4626(12) 0.2834(8) 0.81965(16) 0.0629(19) Uani d 0.611(13) A 1
H H4 0.516140 0.275436 0.847893 0.076 Uiso calc 0.611(13) A 1
C C5 0.2725(11) 0.3218(11) 0.8152(2) 0.0565(19) Uani d 0.611(13) A 1
H H5 0.198908 0.339564 0.840434 0.068 Uiso calc 0.611(13) A 1
C C6 0.1925(8) 0.3336(10) 0.7730(3) 0.0469(17) Uani d 0.611(13) A 1
H H6 0.065303 0.359351 0.769967 0.056 Uiso calc 0.611(13) A 1
C C1A 0.3005(14) 0.3277(13) 0.7366(4) 0.044(2) Uani d 0.389(13) A 2
C C2A 0.4913(13) 0.3634(19) 0.7408(3) 0.054(2) Uani d 0.389(13) A 2
H H2A 0.561166 0.395753 0.715828 0.065 Uiso calc 0.389(13) A 2
C C3A 0.5777(13) 0.3508(18) 0.7823(3) 0.058(2) Uani d 0.389(13) A 2
H H3A 0.705291 0.374729 0.785092 0.069 Uiso calc 0.389(13) A 2
C C4A 0.4732(18) 0.3026(13) 0.8196(3) 0.060(3) Uani d 0.389(13) A 2
H H4A 0.531021 0.294126 0.847328 0.073 Uiso calc 0.389(13) A 2
C C5A 0.2825(18) 0.2669(16) 0.8154(4) 0.052(2) Uani d 0.389(13) A 2
H H5A 0.212626 0.234547 0.840300 0.062 Uiso calc 0.389(13) A 2
C C6A 0.1961(13) 0.2795(15) 0.7739(5) 0.044(2) Uani d 0.389(13) A 2
H H6A 0.068497 0.255570 0.771037 0.053 Uiso calc 0.389(13) A 2
C C7 0.0322(4) 0.2513(6) 0.68665(10) 0.0600(10) Uani d 1 . .
H H7A -0.044378 0.269546 0.713032 0.072 Uiso calc 1 . .
H H7B 0.051046 0.124480 0.683019 0.072 Uiso calc 1 . .
C C8 -0.0694(5) 0.3230(6) 0.64654(11) 0.0615(11) Uani d 1 . .
H H8A -0.186632 0.259277 0.642510 0.074 Uiso calc 1 . .
H H8B -0.098445 0.447573 0.651123 0.074 Uiso calc 1 . .
C C9 0.2345(5) 0.3864(6) 0.61270(11) 0.0626(11) Uani d 1 . .
H H9A 0.219400 0.513976 0.615495 0.075 Uiso calc 1 . .
H H9B 0.311852 0.363336 0.586672 0.075 Uiso calc 1 . .
C C10 0.3310(4) 0.3153(6) 0.65361(9) 0.0516(9) Uani d 1 . .
H H10A 0.358743 0.190224 0.649445 0.062 Uiso calc 1 . .
H H10B 0.448994 0.377545 0.657941 0.062 Uiso calc 1 . .
O O1 0.3807(3) 0.8465(3) 0.42742(7) 0.0391(5) Uani d 1 . .
O O2 0.0905(3) 0.9424(3) 0.44164(9) 0.0536(6) Uani d 1 . .
O O3 -0.0601(3) 0.6256(3) 0.44303(8) 0.0403(5) Uani d 1 . .
H H3O -0.097(5) 0.721(3) 0.4540(10) 0.048 Uiso d 1 . .
O O4 0.1952(3) 0.6293(3) 0.51830(6) 0.0405(5) Uani d 1 . .
H H4O 0.091(3) 0.613(5) 0.5267(11) 0.049 Uiso d 1 . .
O O5 0.0826(3) 0.2841(3) 0.51284(7) 0.0513(6) Uani d 1 . .
O O6 0.1893(3) 0.2612(2) 0.44300(6) 0.0369(5) Uani d 1 . .
H H6O 0.153(4) 0.156(3) 0.4444(11) 0.044 Uiso d 1 . .
C C11 0.2097(4) 0.8232(3) 0.43575(9) 0.0323(6) Uani d 1 . .
C C12 0.1380(3) 0.6322(3) 0.43867(9) 0.0277(5) Uani d 1 . .
H H12 0.173538 0.569709 0.411225 0.033 Uiso calc 1 . .
C C13 0.2286(4) 0.5366(3) 0.47836(8) 0.0284(6) Uani d 1 . .
H H13 0.364670 0.533612 0.473374 0.034 Uiso calc 1 . .
C C14 0.1588(4) 0.3466(4) 0.48051(8) 0.0311(6) Uani d 1 . .
O O7 -0.3916(4) 0.5658(4) 0.39633(9) 0.0629(7) Uani d 1 . .
H H71O -0.286(4) 0.586(6) 0.4077(13) 0.075 Uiso d 1 . .
H H72O -0.462(5) 0.649(4) 0.4054(14) 0.075 Uiso d 1 . .

loop_
_atom_site_aniso_label
_atom_site_aniso_U_11
_atom_site_aniso_U_22
_atom_site_aniso_U_33
_atom_site_aniso_U_12
_atom_site_aniso_U_13
_atom_site_aniso_U_23
N1 0.0367(13) 0.0643(16) 0.0275(11) -0.0036(13) -0.0040(10) 0.0023(12)
N2 0.0418(14) 0.083(2) 0.0299(13) -0.0080(17) -0.0080(11) 0.0064(15)
C1 0.042(3) 0.047(3) 0.029(3) 0.000(3) -0.004(3) -0.009(3)
C2 0.044(3) 0.067(4) 0.037(2) 0.012(3) -0.003(2) 0.001(3)
C3 0.056(3) 0.075(5) 0.048(3) 0.012(4) -0.017(2) 0.003(4)
C4 0.074(4) 0.079(4) 0.036(3) 0.007(4) -0.016(3) 0.002(3)
C5 0.067(3) 0.069(5) 0.033(3) 0.005(4) -0.002(3) -0.002(3)
C6 0.048(3) 0.056(4) 0.037(3) 0.009(3) -0.002(2) -0.005(3)
C1A 0.044(4) 0.051(5) 0.036(4) 0.003(4) -0.005(4) 0.010(4)
C2A 0.050(4) 0.072(5) 0.039(4) -0.001(5) -0.003(3) 0.006(4)
C3A 0.052(4) 0.078(6) 0.043(4) 0.000(5) -0.016(3) -0.001(5)
C4A 0.068(5) 0.078(5) 0.036(4) 0.001(5) -0.017(4) -0.002(4)
C5A 0.065(4) 0.058(5) 0.032(4) 0.005(4) 0.001(4) 0.001(4)
C6A 0.048(4) 0.048(5) 0.036(4) 0.002(4) -0.001(3) 0.003(4)
C7 0.0388(17) 0.108(3) 0.0335(16) -0.015(2) 0.0016(13) 0.0005(19)
C8 0.0405(18) 0.101(3) 0.0431(18) 0.007(2) -0.0058(14) -0.010(2)
C9 0.051(2) 0.097(3) 0.0398(17) -0.023(2) -0.0084(15) 0.0173(19)
C10 0.0357(16) 0.085(3) 0.0343(15) -0.0079(18) -0.0012(12) 0.0073(17)
O1 0.0305(10) 0.0412(11) 0.0458(11) -0.0059(9) 0.0039(9) -0.0013(10)
O2 0.0379(12) 0.0274(10) 0.0954(18) 0.0020(9) 0.0058(12) -0.0045(12)
O3 0.0255(10) 0.0319(10) 0.0635(14) -0.0007(9) -0.0047(10) -0.0087(11)
O4 0.0355(11) 0.0538(12) 0.0323(10) -0.0080(11) 0.0028(9) -0.0162(10)
O5 0.0641(15) 0.0544(13) 0.0354(11) -0.0131(12) 0.0138(10) 0.0052(10)
O6 0.0472(12) 0.0257(9) 0.0379(10) -0.0018(9) 0.0084(9) -0.0025(9)
C11 0.0325(14) 0.0308(14) 0.0336(14) -0.0019(13) -0.0026(12) -0.0016(12)
C12 0.0231(12) 0.0276(13) 0.0326(13) 0.0017(11) -0.0013(11) -0.0044(12)
C13 0.0249(13) 0.0353(14) 0.0248(12) -0.0001(12) 0.0015(11) -0.0045(11)
C14 0.0291(14) 0.0349(14) 0.0293(13) 0.0013(12) 0.0002(11) 0.0009(12)
O7 0.0411(13) 0.0784(19) 0.0691(16) 0.0049(14) -0.0092(12) -0.0320(15)

loop_
_atom_type_symbol
_atom_type_description
_atom_type_scat_dispersion_real
_atom_type_scat_dispersion_imag
_atom_type_scat_source
C C 0.0033 0.0016 'International Tables Vol C Tables 4.2.6.8 and 6.1.1.4'
H H 0.0000 0.0000 'International Tables Vol C Tables 4.2.6.8 and 6.1.1.4'
N N 0.0061 0.0033 'International Tables Vol C Tables 4.2.6.8 and 6.1.1.4'
O O 0.0106 0.0060 'International Tables Vol C Tables 4.2.6.8 and 6.1.1.4'

loop_
_geom_angle_atom_site_label_1
_geom_angle_atom_site_label_2
_geom_angle_atom_site_label_3
_geom_angle_site_symmetry_1
_geom_angle_site_symmetry_3
_geom_angle
_geom_angle_publ_flag
C1 N1 C10 . . 116.4(3) ?
C1A N1 C10 . . 118.8(5) ?
C1 N1 C7 . . 115.6(3) ?
C1A N1 C7 . . 118.1(5) ?
C10 N1 C7 . . 110.7(2) ?
C8 N2 C9 . . 111.3(3) ?
C8 N2 H21 . . 108(3) ?
C9 N2 H21 . . 112(3) ?
C8 N2 H22 . . 113(3) ?
C9 N2 H22 . . 112(3) ?
H21 N2 H22 . . 99(4) ?
C2 C1 C6 . . 120.0 ?
C2 C1 N1 . . 123.2(5) ?
C6 C1 N1 . . 116.6(5) ?
C1 C2 C3 . . 120.0 ?
C1 C2 H2 . . 120.0 ?
C3 C2 H2 . . 120.0 ?
C4 C3 C2 . . 120.0 ?
C4 C3 H3 . . 120.0 ?
C2 C3 H3 . . 120.0 ?
C3 C4 C5 . . 120.0 ?
C3 C4 H4 . . 120.0 ?
C5 C4 H4 . . 120.0 ?
C4 C5 C6 . . 120.0 ?
C4 C5 H5 . . 120.0 ?
C6 C5 H5 . . 120.0 ?
C5 C6 C1 . . 120.0 ?
C5 C6 H6 . . 120.0 ?
C1 C6 H6 . . 120.0 ?
C2A C1A C6A . . 120.0 ?
C2A C1A N1 . . 119.3(7) ?
C6A C1A N1 . . 120.7(7) ?
C1A C2A C3A . . 120.0 ?
C1A C2A H2A . . 120.0 ?
C3A C2A H2A . . 120.0 ?
C4A C3A C2A . . 120.0 ?
C4A C3A H3A . . 120.0 ?
C2A C3A H3A . . 120.0 ?
C3A C4A C5A . . 120.0 ?
C3A C4A H4A . . 120.0 ?
C5A C4A H4A . . 120.0 ?
C4A C5A C6A . . 120.0 ?
C4A C5A H5A . . 120.0 ?
C6A C5A H5A . . 120.0 ?
C5A C6A C1A . . 120.0 ?
C5A C6A H6A . . 120.0 ?
C1A C6A H6A . . 120.0 ?
N1 C7 C8 . . 111.7(3) ?
N1 C7 H7A . . 109.3 ?
C8 C7 H7A . . 109.3 ?
N1 C7 H7B . . 109.3 ?
C8 C7 H7B . . 109.3 ?
H7A C7 H7B . . 107.9 ?
N2 C8 C7 . . 110.0(3) ?
N2 C8 H8A . . 109.7 ?
C7 C8 H8A . . 109.7 ?
N2 C8 H8B . . 109.7 ?
C7 C8 H8B . . 109.7 ?
H8A C8 H8B . . 108.2 ?
N2 C9 C10 . . 111.2(3) ?
N2 C9 H9A . . 109.4 ?
C10 C9 H9A . . 109.4 ?
N2 C9 H9B . . 109.4 ?
C10 C9 H9B . . 109.4 ?
H9A C9 H9B . . 108.0 ?
N1 C10 C9 . . 110.9(3) ?
N1 C10 H10A . . 109.5 ?
C9 C10 H10A . . 109.5 ?
N1 C10 H10B . . 109.5 ?
C9 C10 H10B . . 109.5 ?
H10A C10 H10B . . 108.0 ?
C12 O3 H3O . . 109(2) ?
C13 O4 H4O . . 111(3) ?
C14 O6 H6O . . 112(2) ?
O2 C11 O1 . . 126.0(3) ?
O2 C11 C12 . . 116.2(2) ?
O1 C11 C12 . . 117.8(2) ?
O3 C12 C11 . . 111.7(2) ?
O3 C12 C13 . . 109.3(2) ?
C11 C12 C13 . . 110.2(2) ?
O3 C12 H12 . . 108.5 ?
C11 C12 H12 . . 108.5 ?
C13 C12 H12 . . 108.5 ?
O4 C13 C14 . . 112.1(2) ?
O4 C13 C12 . . 110.9(2) ?
C14 C13 C12 . . 109.7(2) ?
O4 C13 H13 . . 108.0 ?
C14 C13 H13 . . 108.0 ?
C12 C13 H13 . . 108.0 ?
O5 C14 O6 . . 124.9(3) ?
O5 C14 C13 . . 123.3(2) ?
O6 C14 C13 . . 111.8(2) ?
H71O O7 H72O . . 105(4) ?

loop_
_geom_bond_atom_site_label_1
_geom_bond_atom_site_label_2
_geom_bond_site_symmetry_2
_geom_bond_distance
_geom_bond_publ_flag
N1 C1 . 1.434(6) ?
N1 C1A . 1.448(9) ?
N1 C10 . 1.453(4) ?
N1 C7 . 1.459(4) ?
N2 C8 . 1.470(4) ?
N2 C9 . 1.480(4) ?
N2 H21 . 0.88(2) ?
N2 H22 . 0.86(2) ?
C1 C2 . 1.3900 ?
C1 C6 . 1.3900 ?
C2 C3 . 1.3900 ?
C2 H2 . 0.9300 ?
C3 C4 . 1.3900 ?
C3 H3 . 0.9300 ?
C4 C5 . 1.3900 ?
C4 H4 . 0.9300 ?
C5 C6 . 1.3900 ?
C5 H5 . 0.9300 ?
C6 H6 . 0.9300 ?
C1A C2A . 1.3900 ?
C1A C6A . 1.3900 ?
C2A C3A . 1.3900 ?
C2A H2A . 0.9300 ?
C3A C4A . 1.3900 ?
C3A H3A . 0.9300 ?
C4A C5A . 1.3900 ?
C4A H4A . 0.9300 ?
C5A C6A . 1.3900 ?
C5A H5A . 0.9300 ?
C6A H6A . 0.9300 ?
C7 C8 . 1.502(5) ?
C7 H7A . 0.9700 ?
C7 H7B . 0.9700 ?
C8 H8A . 0.9700 ?
C8 H8B . 0.9700 ?
C9 C10 . 1.503(4) ?
C9 H9A . 0.9700 ?
C9 H9B . 0.9700 ?
C10 H10A . 0.9700 ?
C10 H10B . 0.9700 ?
O1 C11 . 1.255(3) ?
O2 C11 . 1.247(3) ?
O3 C12 . 1.417(3) ?
O3 H3O . 0.83(2) ?
O4 C13 . 1.405(3) ?
O4 H4O . 0.79(2) ?
O5 C14 . 1.205(3) ?
O6 C14 . 1.312(3) ?
O6 H6O . 0.83(2) ?
C11 C12 . 1.528(4) ?
C12 C13 . 1.532(4) ?
C12 H12 . 0.9800 ?
C13 C14 . 1.516(4) ?
C13 H13 . 0.9800 ?
O7 H71O . 0.84(2) ?
O7 H72O . 0.85(2) ?

loop_
_geom_hbond_atom_site_label_D
_geom_hbond_atom_site_label_H
_geom_hbond_atom_site_label_A
_geom_hbond_site_symmetry_A
_geom_hbond_distance_DH
_geom_hbond_distance_HA
_geom_hbond_distance_DA
_geom_hbond_angle_DHA
_geom_hbond_publ_flag
N2 H21 O7 3_556 0.88(2) 1.95(2) 2.808(5) 164(4) yes
N2 H22 O1 3_466 0.86(2) 2.52(3) 3.069(4) 122(3) yes
N2 H22 O5 . 0.86(2) 2.22(3) 2.820(3) 127(3) yes
N2 H22 O6 3_456 0.86(2) 2.41(3) 2.992(3) 125(3) yes
C9 H9B O2 3_566 0.97 2.61 3.276(4) 126.4 yes
O3 H3O O2 . 0.83(2) 2.17(3) 2.614(3) 114(3) yes
O3 H3O O4 3_466 0.83(2) 2.04(2) 2.789(3) 150(3) yes
O4 H4O O1 3_466 0.79(2) 2.06(3) 2.773(3) 151(3) yes
O6 H6O O2 1_545 0.83(2) 1.67(2) 2.501(3) 174(3) yes
O7 H71O O3 . 0.84(2) 1.95(2) 2.780(3) 171(4) yes
O7 H72O O1 1_455 0.85(2) 1.97(2) 2.821(3) 178(4) yes

loop_
_geom_torsion_atom_site_label_1
_geom_torsion_atom_site_label_2
_geom_torsion_atom_site_label_3
_geom_torsion_atom_site_label_4
_geom_torsion_site_symmetry_1
_geom_torsion_site_symmetry_2
_geom_torsion_site_symmetry_3
_geom_torsion_site_symmetry_4
_geom_torsion
_geom_torsion_publ_flag
C10 N1 C1 C2 . . . . 3.8(6) ?
C7 N1 C1 C2 . . . . 136.3(5) ?
C10 N1 C1 C6 . . . . 178.1(4) ?
C7 N1 C1 C6 . . . . -49.5(5) ?
C6 C1 C2 C3 . . . . 0.0 ?
N1 C1 C2 C3 . . . . 174.0(5) ?
C1 C2 C3 C4 . . . . 0.0 ?
C2 C3 C4 C5 . . . . 0.0 ?
C3 C4 C5 C6 . . . . 0.0 ?
C4 C5 C6 C1 . . . . 0.0 ?
C2 C1 C6 C5 . . . . 0.0 ?
N1 C1 C6 C5 . . . . -174.4(5) ?
C10 N1 C1A C2A . . . . 23.7(8) ?
C7 N1 C1A C2A . . . . 162.3(6) ?
C10 N1 C1A C6A . . . . -154.9(6) ?
C7 N1 C1A C6A . . . . -16.3(9) ?
C6A C1A C2A C3A . . . . 0.0 ?
N1 C1A C2A C3A . . . . -178.6(8) ?
C1A C2A C3A C4A . . . . 0.0 ?
C2A C3A C4A C5A . . . . 0.0 ?
C3A C4A C5A C6A . . . . 0.0 ?
C4A C5A C6A C1A . . . . 0.0 ?
C2A C1A C6A C5A . . . . 0.0 ?
N1 C1A C6A C5A . . . . 178.6(8) ?
C1 N1 C7 C8 . . . . 166.9(4) ?
C1A N1 C7 C8 . . . . 160.3(5) ?
C10 N1 C7 C8 . . . . -58.0(4) ?
C9 N2 C8 C7 . . . . -54.9(5) ?
N1 C7 C8 N2 . . . . 56.7(5) ?
C8 N2 C9 C10 . . . . 54.9(5) ?
C1 N1 C10 C9 . . . . -168.4(4) ?
C1A N1 C10 C9 . . . . -161.7(5) ?
C7 N1 C10 C9 . . . . 56.8(4) ?
N2 C9 C10 N1 . . . . -55.5(4) ?
O2 C11 C12 O3 . . . . 6.3(3) ?
O1 C11 C12 O3 . . . . -173.2(2) ?
O2 C11 C12 C13 . . . . -115.4(3) ?
O1 C11 C12 C13 . . . . 65.1(3) ?
O3 C12 C13 O4 . . . . -66.8(3) ?
C11 C12 C13 O4 . . . . 56.4(3) ?
O3 C12 C13 C14 . . . . 57.7(3) ?
C11 C12 C13 C14 . . . . -179.2(2) ?
O4 C13 C14 O5 . . . . 0.4(4) ?
C12 C13 C14 O5 . . . . -123.3(3) ?
O4 C13 C14 O6 . . . . 179.5(2) ?
C12 C13 C14 O6 . . . . 55.8(3) ?
